data_7228372
loop_
_publ_author_name
'Rice, Craig'
'Jewsbury, R. A.'
'Dunmore, Rachel Ellen'
'Bullock, Samantha'
'Faulkner, Robert Allan'

_publ_section_title
;
 A Structural Study of Dithizone Coordination Chemistry
;
_journal_name_full CrystEngComm
_journal_paper_doi 10.1039/C7CE00580F
_journal_year 2017
_chemical_formula_sum 'C57 H52 Cl2 Cu4 N16 O S4'
_chemical_formula_weight 1430.44
_space_group_crystal_system monoclinic
_space_group_IT_number 14
_space_group_name_Hall '-P 2yn'
_space_group_name_H-M_alt 'P 1 21/n 1'
_symmetry_space_group_name_Hall '-P 2yn'
_symmetry_space_group_name_H-M 'P 1 21/n 1'
_atom_sites_solution_hydrogens geom
_audit_creation_method SHELXL-2014/7
_audit_update_record
;
2016-06-20 deposited with the CCDC.
2017-06-02 downloaded from the CCDC.
;
_cell_angle_alpha 90
_cell_angle_beta 110.8460(16)
_cell_angle_gamma 90
_cell_formula_units_Z 4
_cell_length_a 15.9366(5)
_cell_length_b 24.2141(8)
_cell_length_c 17.0724(6)
_cell_measurement_reflns_used 9941
_cell_measurement_temperature 150(2)
_cell_measurement_theta_max 70.13
_cell_measurement_theta_min 3.26
_cell_volume 6156.8(4)
_computing_structure_refinement 'SHELXL-2014/7 (Sheldrick, 2014)'
_diffrn_ambient_temperature 150(2)
_diffrn_measured_fraction_theta_full 0.990
_diffrn_measured_fraction_theta_max 0.989
_diffrn_measurement_device_type 'Bruker APEX-II CCD'
_diffrn_measurement_method '\f and \w scans'
_diffrn_radiation_type CuK\a
_diffrn_radiation_wavelength 1.54178
_diffrn_reflns_av_R_equivalents 0.1005
_diffrn_reflns_av_unetI/netI 0.0962
_diffrn_reflns_Laue_measured_fraction_full 0.990
_diffrn_reflns_Laue_measured_fraction_max 0.989
_diffrn_reflns_limit_h_max 19
_diffrn_reflns_limit_h_min -17
_diffrn_reflns_limit_k_max 29
_diffrn_reflns_limit_k_min -28
_diffrn_reflns_limit_l_max 20
_diffrn_reflns_limit_l_min -18
_diffrn_reflns_number 32266
_diffrn_reflns_point_group_measured_fraction_full 0.990
_diffrn_reflns_point_group_measured_fraction_max 0.989
_diffrn_reflns_theta_full 67.679
_diffrn_reflns_theta_max 68.241
_diffrn_reflns_theta_min 3.260
_exptl_absorpt_coefficient_mu 4.059
_exptl_absorpt_correction_T_max 0.95
_exptl_absorpt_correction_T_min 0.66
_exptl_absorpt_correction_type multi-scan
_exptl_absorpt_process_details sadabs
_exptl_crystal_colour red
_exptl_crystal_density_diffrn 1.543
_exptl_crystal_description plate
_exptl_crystal_F_000 2912
_exptl_crystal_size_max 0.10
_exptl_crystal_size_mid 0.10
_exptl_crystal_size_min 0.01
_refine_diff_density_max 1.136
_refine_diff_density_min -1.792
_refine_diff_density_rms 0.196
_refine_ls_extinction_method none
_refine_ls_goodness_of_fit_ref 1.031
_refine_ls_hydrogen_treatment constr
_refine_ls_matrix_type full
_refine_ls_number_parameters 759
_refine_ls_number_reflns 11167
_refine_ls_number_restraints 50
_refine_ls_restrained_S_all 1.034
_refine_ls_R_factor_all 0.1141
_refine_ls_R_factor_gt 0.0818
_refine_ls_shift/su_max 0.000
_refine_ls_shift/su_mean 0.000
_refine_ls_structure_factor_coef Fsqd
_refine_ls_weighting_details 'w=1/[\s^2^(Fo^2^)+(0.1472P)^2^+16.3276P] where P=(Fo^2^+2Fc^2^)/3'
_refine_ls_weighting_scheme calc
_refine_ls_wR_factor_gt 0.2212
_refine_ls_wR_factor_ref 0.2482
_reflns_Friedel_coverage 0.000
_reflns_number_gt 7870
_reflns_number_total 11167
_reflns_threshold_expression 'I > 2\s(I)'
_cod_data_source_file c7ce00580f2.cif
_cod_data_source_block sad
_cod_database_code 7228372
_shelx_shelxl_version_number 2014/7
_shelx_space_group_comment
;
The symmetry employed for this shelxl refinement is uniquely defined
by the following loop, which should always be used as a source of
symmetry information in preference to the above space-group names.
They are only intended as comments.
;

loop_
_space_group_symop_operation_xyz
'x, y, z'
'-x+1/2, y+1/2, -z+1/2'
'-x, -y, -z'
'x-1/2, -y-1/2, z-1/2'

loop_
_atom_site_label
_atom_site_type_symbol
_atom_site_fract_x
_atom_site_fract_y
_atom_site_fract_z
_atom_site_U_iso_or_equiv
_atom_site_adp_type
_atom_site_occupancy
_atom_site_site_symmetry_order
_atom_site_calc_flag
_atom_site_refinement_flags_posn
_atom_site_refinement_flags_adp
Cu1 Cu 0.61895(6) 0.13238(4) 0.38561(6) 0.0212(3) Uani 1 1 d . .
Cu3 Cu 0.75313(6) 0.37720(4) 0.44166(6) 0.0194(2) Uani 1 1 d . .
Cu2 Cu 0.65271(6) 0.26611(4) 0.21822(6) 0.0204(3) Uani 1 1 d . .
Cu4 Cu 0.71139(6) 0.24826(4) 0.60898(5) 0.0193(2) Uani 1 1 d . .
S5 S 0.74461(10) 0.32210(7) 0.54523(10) 0.0220(4) Uani 1 1 d . .
S6 S 0.70513(10) 0.33295(7) 0.31638(10) 0.0210(4) Uani 1 1 d . .
S7 S 0.63501(10) 0.18668(8) 0.28318(10) 0.0233(4) Uani 1 1 d . .
S8 S 0.65747(11) 0.18066(7) 0.50922(9) 0.0220(4) Uani 1 1 d . .
C1 C 0.5243(4) 0.1805(3) 0.2185(4) 0.0189(13) Uani 1 1 d . .
C18 C 0.8653(4) 0.1999(3) 0.7534(4) 0.0211(14) Uani 1 1 d . U
C27 C 0.6721(4) 0.3661(3) 0.5694(4) 0.0182(13) Uani 1 1 d . .
C2 C 0.4845(4) 0.2855(3) 0.0674(4) 0.0182(13) Uani 1 1 d . .
C13 C 0.7242(4) 0.0254(3) 0.4222(4) 0.0233(14) Uani 1 1 d . .
C12 C 0.3441(5) 0.0791(4) 0.2577(5) 0.040(2) Uani 1 1 d . .
H12 H 0.3262 0.1013 0.2086 0.048 Uiso 1 1 calc R U
C3 C 0.4081(4) 0.2663(3) 0.0047(4) 0.0216(14) Uani 1 1 d . .
H3 H 0.3856 0.2304 0.0081 0.026 Uiso 1 1 calc R U
C14 C 0.7769(5) -0.0150(3) 0.4779(5) 0.0373(19) Uani 1 1 d . .
H14 H 0.8021 -0.0079 0.5364 0.045 Uiso 1 1 calc R U
C5 C 0.3967(5) 0.3526(3) -0.0682(4) 0.0334(18) Uani 1 1 d . .
H5 H 0.3656 0.3761 -0.1139 0.040 Uiso 1 1 calc R U
C28 C 0.6550(4) 0.4825(3) 0.4409(4) 0.0212(14) Uani 1 1 d . .
C22 C 0.6141(5) 0.2917(3) 0.7190(4) 0.0280(16) Uani 1 1 d . .
C20 C 0.8684(5) 0.2504(3) 0.7908(4) 0.0291(16) Uani 1 1 d . .
H20 H 0.8264 0.2783 0.7632 0.035 Uiso 1 1 calc R U
C7 C 0.4321(5) 0.0821(3) 0.3151(4) 0.0248(15) Uani 1 1 d . .
C29 C 0.6823(4) 0.4972(3) 0.3756(4) 0.0268(15) Uani 1 1 d . .
H29 H 0.7162 0.4720 0.3561 0.032 Uiso 1 1 calc R U
C17 C 0.6847(5) 0.0141(3) 0.3379(4) 0.0322(17) Uani 1 1 d . .
H17 H 0.6460 0.0405 0.3012 0.039 Uiso 1 1 calc R U
C30 C 0.6604(5) 0.5489(4) 0.3383(5) 0.0377(19) Uani 1 1 d . .
H30 H 0.6801 0.5591 0.2939 0.045 Uiso 1 1 calc R U
C23 C 0.6075(5) 0.2368(3) 0.7402(5) 0.0328(17) Uani 1 1 d . .
H23 H 0.6256 0.2080 0.7120 0.039 Uiso 1 1 calc R U
C32 C 0.5814(6) 0.5701(4) 0.4295(6) 0.049(2) Uani 1 1 d . .
H32 H 0.5461 0.5953 0.4473 0.058 Uiso 1 1 calc R U
C9 C 0.3960(6) 0.0161(5) 0.4014(6) 0.055(3) Uani 1 1 d . .
H9 H 0.4142 -0.0060 0.4506 0.066 Uiso 1 1 calc R U
C33 C 0.6031(5) 0.5193(4) 0.4678(6) 0.0380(19) Uani 1 1 d . .
H33 H 0.5830 0.5094 0.5120 0.046 Uiso 1 1 calc R U
C24 C 0.5741(6) 0.2248(4) 0.8033(6) 0.044(2) Uani 1 1 d . .
H24 H 0.5703 0.1874 0.8187 0.053 Uiso 1 1 calc R U
C16 C 0.7545(6) -0.0755(4) 0.3598(5) 0.045(2) Uani 1 1 d . .
H16 H 0.7661 -0.1096 0.3380 0.054 Uiso 1 1 calc R U
C6 C 0.5175(5) 0.3378(3) 0.0615(4) 0.0321(17) Uani 1 1 d . .
H6 H 0.5703 0.3508 0.1042 0.039 Uiso 1 1 calc R U
C11 C 0.2837(6) 0.0442(4) 0.2723(6) 0.048(2) Uani 1 1 d . .
H11 H 0.2244 0.0416 0.2325 0.058 Uiso 1 1 calc R U
C21 C 0.9337(6) 0.2606(4) 0.8699(5) 0.039(2) Uani 1 1 d . .
H21 H 0.9371 0.2957 0.8955 0.046 Uiso 1 1 calc R U
C19 C 0.9223(6) 0.1578(4) 0.7937(5) 0.054(3) Uani 1 1 d . .
H19 H 0.9178 0.1223 0.7689 0.065 Uiso 1 1 calc R U
C26 C 0.5895(7) 0.3342(4) 0.7622(5) 0.045(2) Uani 1 1 d . .
H26 H 0.5949 0.3717 0.7482 0.054 Uiso 1 1 calc R U
C15 C 0.7911(6) -0.0656(4) 0.4455(6) 0.049(2) Uani 1 1 d . .
H15 H 0.8259 -0.0933 0.4821 0.059 Uiso 1 1 calc R U
C4 C 0.3649(4) 0.3003(3) -0.0632(4) 0.0281(16) Uani 1 1 d . .
H4 H 0.3129 0.2873 -0.1068 0.034 Uiso 1 1 calc R U
C8 C 0.4565(6) 0.0507(4) 0.3879(5) 0.045(2) Uani 1 1 d . .
H8 H 0.5155 0.0534 0.4283 0.054 Uiso 1 1 calc R U
C31 C 0.6109(6) 0.5846(4) 0.3650(6) 0.044(2) Uani 1 1 d . .
H31 H 0.5964 0.6199 0.3395 0.053 Uiso 1 1 calc R U
C25 C 0.5466(8) 0.2661(5) 0.8437(7) 0.061(3) Uani 1 1 d . .
H25 H 0.5204 0.2571 0.8841 0.073 Uiso 1 1 calc R U
C10 C 0.3089(6) 0.0120(4) 0.3456(5) 0.042(2) Uani 1 1 d . .
H10 H 0.2671 -0.0118 0.3565 0.051 Uiso 1 1 calc R U
N9 N 0.4962(4) 0.1184(2) 0.3041(3) 0.0207(12) Uani 1 1 d . .
N16 N 0.8699(3) 0.3808(2) 0.4288(3) 0.0196(11) Uani 1 1 d . .
N12 N 0.5304(3) 0.2532(2) 0.1398(3) 0.0173(11) Uani 1 1 d . .
N13 N 0.7660(4) 0.2754(2) 0.1990(3) 0.0193(11) Uani 1 1 d . .
N6 N 0.8034(4) 0.1442(2) 0.6391(3) 0.0230(12) Uani 1 1 d . .
N5 N 0.7983(3) 0.1925(2) 0.6714(3) 0.0205(12) Uani 1 1 d . .
N2 N 0.6802(3) 0.4296(2) 0.4771(3) 0.0174(11) Uani 1 1 d . .
N15 N 0.8844(3) 0.3553(2) 0.3675(3) 0.0175(11) Uani 1 1 d . .
N7 N 0.7569(4) 0.0867(2) 0.5296(3) 0.0221(12) Uani 1 1 d . .
N14 N 0.8312(3) 0.3040(2) 0.2507(3) 0.0198(11) Uani 1 1 d . .
N10 N 0.4665(4) 0.1444(2) 0.2326(3) 0.0221(12) Uani 1 1 d . .
N3 N 0.6346(4) 0.3532(3) 0.6270(3) 0.0223(12) Uani 1 1 d . .
N11 N 0.4840(3) 0.2125(3) 0.1500(3) 0.0211(12) Uani 1 1 d . .
N8 N 0.7065(3) 0.0774(2) 0.4511(3) 0.0196(11) Uani 1 1 d . .
N1 N 0.6485(3) 0.4167(2) 0.5361(3) 0.0202(11) Uani 1 1 d . .
N4 N 0.6469(3) 0.3021(2) 0.6541(3) 0.0206(12) Uani 1 1 d . .
C38 C 0.8124(4) 0.3306(3) 0.3108(4) 0.0193(13) Uani 1 1 d . .
C39 C 0.9480(4) 0.4031(3) 0.4894(4) 0.0208(14) Uani 1 1 d . .
C34 C 0.7868(5) 0.2509(3) 0.1324(4) 0.0224(14) Uani 1 1 d . .
C44 C 1.0325(5) 0.3898(4) 0.4931(5) 0.0362(19) Uani 1 1 d . .
H44 H 1.0408 0.3645 0.4539 0.043 Uiso 1 1 calc R U
C35 C 0.7200(5) 0.2214(4) 0.0717(5) 0.0356(19) Uani 1 1 d . .
H35 H 0.6622 0.2177 0.0755 0.043 Uiso 1 1 calc R U
C43 C 1.1072(5) 0.4136(4) 0.5551(6) 0.046(2) Uani 1 1 d . .
H43 H 1.1661 0.4048 0.5575 0.055 Uiso 1 1 calc R U
C40 C 0.9361(5) 0.4391(4) 0.5491(4) 0.0328(18) Uani 1 1 d . .
H40 H 0.8774 0.4477 0.5477 0.039 Uiso 1 1 calc R U
C42 C 1.0952(5) 0.4498(4) 0.6124(5) 0.0337(18) Uani 1 1 d . .
H42 H 1.1459 0.4663 0.6535 0.040 Uiso 1 1 calc R U
C41 C 1.0112(5) 0.4621(4) 0.6106(5) 0.040(2) Uani 1 1 d . .
H41 H 1.0036 0.4864 0.6513 0.048 Uiso 1 1 calc R U
C36 C 0.7376(5) 0.1977(4) 0.0063(5) 0.041(2) Uani 1 1 d . .
H36 H 0.6914 0.1776 -0.0349 0.049 Uiso 1 1 calc R U
C37 C 0.8716(6) 0.2527(5) 0.1278(6) 0.054(3) Uani 1 1 d . .
H37 H 0.9189 0.2709 0.1705 0.064 Uiso 1 1 calc R U
Cl2 Cl 0.9347(2) 0.00611(15) 0.7407(3) 0.0894(11) Uani 1 1 d . .
Cl1 Cl 1.0297(3) -0.00005(18) 0.6242(2) 0.0991(13) Uani 1 1 d . .
C45 C 0.9834(9) 0.0418(6) 0.6777(8) 0.079(4) Uani 1 1 d . .
H45A H 0.9367 0.0649 0.6370 0.095 Uiso 1 1 calc R U
H45B H 1.0304 0.0669 0.7137 0.095 Uiso 1 1 calc R U
C48 C 0.7018(6) -0.0366(4) 0.3064(5) 0.040(2) Uani 1 1 d . .
H48 H 0.6769 -0.0439 0.2479 0.048 Uiso 1 1 calc R U
C47 C 0.8192(6) 0.2021(4) -0.0011(5) 0.046(2) Uani 1 1 d . .
H47 H 0.8291 0.1874 -0.0487 0.055 Uiso 1 1 calc R U
C50 C 0.9919(5) 0.2202(4) 0.9093(4) 0.0345(19) Uani 1 1 d . .
H50 H 1.0364 0.2271 0.9627 0.041 Uiso 1 1 calc R U
C51 C 0.5570(8) 0.3213(5) 0.8254(6) 0.060(3) Uani 1 1 d . .
H51 H 0.5420 0.3499 0.8561 0.072 Uiso 1 1 calc R U
C46 C 0.8881(6) 0.2284(5) 0.0618(6) 0.061(3) Uani 1 1 d . .
H46 H 0.9467 0.2296 0.0593 0.074 Uiso 1 1 calc R U
C49 C 0.9875(6) 0.1689(4) 0.8728(6) 0.053(3) Uani 1 1 d . U
H49 H 1.0288 0.1409 0.9013 0.064 Uiso 1 1 calc R U
C52 C 0.7431(4) 0.1350(3) 0.5613(4) 0.0192(13) Uani 1 1 d . .
C53 C 0.4737(6) 0.3705(3) -0.0062(5) 0.0356(18) Uani 1 1 d . .
H53 H 0.4969 0.4061 -0.0103 0.043 Uiso 1 1 calc R U
O1 O 0.5915(5) 0.1018(3) 0.7200(5) 0.068(2) Uani 1 1 d . .
C57 C 0.6334(11) 0.0773(6) 0.8015(10) 0.095(4) Uani 1 1 d . U
H57A H 0.6264 0.0366 0.7981 0.114 Uiso 1 1 calc R U
H57B H 0.6057 0.0916 0.8411 0.114 Uiso 1 1 calc R U
C58 C 0.7310(11) 0.0927(7) 0.8304(10) 0.101(4) Uani 1 1 d . U
H58A H 0.7590 0.0748 0.7945 0.152 Uiso 1 1 calc R U
H58B H 0.7611 0.0806 0.8885 0.152 Uiso 1 1 calc R U
H58C H 0.7366 0.1329 0.8272 0.152 Uiso 1 1 calc R U
C56 C 0.4987(10) 0.0921(7) 0.6794(11) 0.100(4) Uani 1 1 d . U
H56A H 0.4649 0.1095 0.7115 0.120 Uiso 1 1 calc R U
H56B H 0.4866 0.0519 0.6763 0.120 Uiso 1 1 calc R U
C55 C 0.4695(10) 0.1158(7) 0.5936(11) 0.105(4) Uani 1 1 d . U
H55A H 0.4532 0.1547 0.5954 0.158 Uiso 1 1 calc R U
H55B H 0.4173 0.0953 0.5568 0.158 Uiso 1 1 calc R U
H55C H 0.5186 0.1130 0.5719 0.158 Uiso 1 1 calc R U

loop_
_atom_site_aniso_label
_atom_site_aniso_U_11
_atom_site_aniso_U_22
_atom_site_aniso_U_33
_atom_site_aniso_U_23
_atom_site_aniso_U_13
_atom_site_aniso_U_12
Cu1 0.0179(5) 0.0300(6) 0.0081(5) 0.0004(4) -0.0047(4) -0.0013(4)
Cu3 0.0098(4) 0.0321(6) 0.0144(5) -0.0014(4) 0.0020(4) 0.0019(4)
Cu2 0.0101(4) 0.0343(6) 0.0113(5) -0.0006(4) -0.0028(3) -0.0065(4)
Cu4 0.0170(5) 0.0274(5) 0.0079(4) 0.0000(4) -0.0024(4) 0.0068(4)
S5 0.0166(7) 0.0315(9) 0.0189(8) 0.0041(6) 0.0075(6) 0.0094(6)
S6 0.0081(6) 0.0373(9) 0.0140(7) -0.0070(6) -0.0004(6) -0.0035(6)
S7 0.0122(7) 0.0367(10) 0.0139(7) 0.0071(6) -0.0041(6) -0.0039(6)
S8 0.0190(7) 0.0279(9) 0.0096(7) -0.0039(6) -0.0067(6) 0.0071(6)
C1 0.016(3) 0.024(3) 0.013(3) -0.003(2) 0.001(2) -0.006(3)
C18 0.016(3) 0.036(4) 0.005(3) -0.001(3) -0.004(2) 0.001(3)
C27 0.007(3) 0.031(4) 0.012(3) -0.006(3) -0.002(2) 0.000(2)
C2 0.011(3) 0.031(4) 0.007(3) 0.001(2) -0.004(2) 0.000(3)
C13 0.022(3) 0.026(4) 0.018(3) -0.008(3) 0.002(3) -0.006(3)
C12 0.025(4) 0.058(5) 0.024(4) 0.016(4) -0.008(3) -0.015(4)
C3 0.008(3) 0.033(4) 0.019(3) 0.003(3) -0.001(2) -0.004(3)
C14 0.034(4) 0.041(5) 0.023(4) -0.005(3) -0.006(3) 0.008(4)
C5 0.033(4) 0.044(5) 0.014(3) 0.011(3) -0.003(3) 0.010(3)
C28 0.010(3) 0.026(3) 0.020(3) -0.001(3) -0.004(2) 0.002(2)
C22 0.029(4) 0.038(4) 0.018(3) 0.007(3) 0.010(3) 0.008(3)
C20 0.034(4) 0.033(4) 0.007(3) 0.000(3) -0.009(3) -0.003(3)
C7 0.020(3) 0.031(4) 0.018(3) 0.002(3) -0.001(3) -0.006(3)
C29 0.017(3) 0.038(4) 0.023(4) 0.000(3) 0.004(3) -0.005(3)
C17 0.043(4) 0.028(4) 0.017(4) -0.004(3) 0.001(3) 0.002(3)
C30 0.024(4) 0.046(5) 0.037(5) 0.011(4) 0.003(3) -0.001(3)
C23 0.033(4) 0.042(5) 0.024(4) 0.007(3) 0.010(3) 0.012(3)
C32 0.042(5) 0.042(5) 0.064(6) 0.005(5) 0.022(5) 0.013(4)
C9 0.041(5) 0.088(8) 0.029(4) 0.026(5) 0.003(4) -0.018(5)
C33 0.036(4) 0.037(5) 0.046(5) 0.007(4) 0.020(4) 0.006(4)
C24 0.048(5) 0.051(5) 0.038(5) 0.013(4) 0.021(4) 0.009(4)
C16 0.040(5) 0.045(5) 0.035(5) -0.015(4) -0.005(4) 0.010(4)
C6 0.030(4) 0.036(4) 0.018(4) 0.001(3) -0.005(3) -0.006(3)
C11 0.029(4) 0.062(6) 0.042(5) 0.020(4) -0.002(4) -0.016(4)
C21 0.047(5) 0.039(5) 0.017(4) -0.004(3) -0.005(3) -0.017(4)
C19 0.052(5) 0.052(6) 0.030(5) -0.013(4) -0.019(4) 0.033(5)
C26 0.068(6) 0.046(5) 0.034(5) 0.002(4) 0.033(5) 0.021(5)
C15 0.046(5) 0.046(5) 0.036(5) -0.002(4) -0.009(4) 0.029(4)
C4 0.013(3) 0.051(5) 0.017(3) 0.004(3) 0.002(3) 0.002(3)
C8 0.035(4) 0.061(6) 0.023(4) 0.017(4) -0.009(3) -0.015(4)
C31 0.036(4) 0.034(5) 0.051(5) 0.017(4) 0.001(4) 0.011(4)
C25 0.073(7) 0.078(8) 0.052(6) 0.026(6) 0.048(6) 0.019(6)
C10 0.036(4) 0.051(5) 0.039(5) 0.008(4) 0.012(4) -0.015(4)
N9 0.022(3) 0.027(3) 0.010(3) 0.002(2) 0.002(2) -0.007(2)
N16 0.013(2) 0.030(3) 0.012(3) -0.001(2) 0.000(2) -0.005(2)
N12 0.011(2) 0.028(3) 0.012(2) 0.004(2) 0.002(2) -0.001(2)
N13 0.020(3) 0.025(3) 0.012(3) -0.001(2) 0.004(2) -0.002(2)
N6 0.022(3) 0.030(3) 0.012(3) -0.001(2) -0.001(2) 0.007(2)
N5 0.013(2) 0.030(3) 0.011(3) -0.003(2) -0.004(2) 0.003(2)
N2 0.006(2) 0.026(3) 0.017(3) -0.004(2) 0.001(2) 0.001(2)
N15 0.014(2) 0.026(3) 0.012(3) 0.000(2) 0.004(2) -0.004(2)
N7 0.025(3) 0.027(3) 0.009(3) -0.002(2) 0.000(2) 0.006(2)
N14 0.016(3) 0.029(3) 0.012(3) 0.000(2) 0.001(2) -0.005(2)
N10 0.021(3) 0.029(3) 0.010(3) 0.002(2) -0.002(2) -0.005(2)
N3 0.018(3) 0.035(3) 0.013(3) -0.001(2) 0.004(2) 0.002(2)
N11 0.012(2) 0.039(3) 0.009(3) 0.001(2) 0.000(2) -0.006(2)
N8 0.014(2) 0.030(3) 0.010(3) -0.002(2) -0.002(2) -0.002(2)
N1 0.012(2) 0.029(3) 0.018(3) -0.004(2) 0.004(2) -0.001(2)
N4 0.017(3) 0.030(3) 0.012(3) 0.000(2) 0.002(2) 0.006(2)
C38 0.013(3) 0.029(4) 0.014(3) -0.002(3) 0.002(2) -0.004(3)
C39 0.014(3) 0.033(4) 0.011(3) 0.005(3) 0.000(2) -0.002(3)
C34 0.021(3) 0.029(4) 0.016(3) -0.006(3) 0.005(3) -0.005(3)
C44 0.016(3) 0.061(5) 0.027(4) -0.023(4) 0.002(3) -0.011(3)
C35 0.017(3) 0.056(5) 0.029(4) -0.016(4) 0.002(3) -0.007(3)
C43 0.014(3) 0.067(6) 0.045(5) -0.024(5) -0.001(3) -0.013(4)
C40 0.017(3) 0.055(5) 0.019(4) -0.014(3) -0.001(3) 0.001(3)
C42 0.021(3) 0.049(5) 0.026(4) -0.013(3) 0.003(3) -0.018(3)
C41 0.033(4) 0.060(6) 0.024(4) -0.026(4) 0.005(3) -0.011(4)
C36 0.032(4) 0.054(5) 0.028(4) -0.015(4) 0.001(3) -0.015(4)
C37 0.036(5) 0.095(8) 0.038(5) -0.038(5) 0.023(4) -0.031(5)
Cl2 0.0528(16) 0.084(2) 0.134(3) 0.042(2) 0.0363(18) 0.0149(15)
Cl1 0.114(3) 0.109(3) 0.0618(19) -0.0030(18) 0.0158(19) 0.048(2)
C45 0.059(7) 0.107(11) 0.073(8) 0.002(8) 0.025(6) 0.010(7)
C48 0.052(5) 0.043(5) 0.020(4) -0.014(3) 0.006(4) -0.001(4)
C47 0.048(5) 0.069(6) 0.024(4) -0.013(4) 0.017(4) -0.008(5)
C50 0.020(3) 0.066(6) 0.010(3) -0.004(3) -0.004(3) -0.015(4)
C51 0.093(8) 0.058(6) 0.050(6) 0.008(5) 0.051(6) 0.026(6)
C46 0.033(5) 0.105(9) 0.050(6) -0.047(6) 0.020(4) -0.024(5)
C49 0.036(4) 0.066(6) 0.032(4) -0.008(4) -0.020(3) 0.026(4)
C52 0.017(3) 0.027(3) 0.010(3) 0.000(2) 0.000(2) 0.004(3)
C53 0.043(5) 0.031(4) 0.029(4) 0.008(3) 0.009(4) -0.008(3)
O1 0.067(5) 0.063(5) 0.085(6) -0.017(4) 0.039(5) -0.012(4)
C57 0.121(7) 0.083(6) 0.091(6) -0.001(5) 0.049(6) 0.015(6)
C58 0.122(7) 0.088(7) 0.092(7) -0.003(6) 0.036(7) 0.015(6)
C56 0.072(6) 0.107(7) 0.121(7) -0.047(6) 0.036(6) -0.018(5)
C55 0.074(6) 0.112(8) 0.119(7) -0.049(7) 0.021(6) -0.015(6)

loop_
_atom_type_symbol
_atom_type_description
_atom_type_scat_dispersion_real
_atom_type_scat_dispersion_imag
_atom_type_scat_source
C C 0.0181 0.0091 'International Tables Vol C Tables 4.2.6.8 and 6.1.1.4'
H H 0.0000 0.0000 'International Tables Vol C Tables 4.2.6.8 and 6.1.1.4'
N N 0.0311 0.0180 'International Tables Vol C Tables 4.2.6.8 and 6.1.1.4'
S S 0.3331 0.5567 'International Tables Vol C Tables 4.2.6.8 and 6.1.1.4'
Cu Cu -1.9646 0.5888 'International Tables Vol C Tables 4.2.6.8 and 6.1.1.4'
Cl Cl 0.3639 0.7018 'International Tables Vol C Tables 4.2.6.8 and 6.1.1.4'
O O 0.0492 0.0322 'International Tables Vol C Tables 4.2.6.8 and 6.1.1.4'

loop_
_geom_angle_atom_site_label_1
_geom_angle_atom_site_label_2
_geom_angle_atom_site_label_3
_geom_angle
N8 Cu1 N9 127.3(2)
N8 Cu1 S7 125.33(17)
N9 Cu1 S7 84.95(16)
N8 Cu1 S8 85.31(16)
N9 Cu1 S8 127.27(18)
S7 Cu1 S8 110.23(8)
N16 Cu3 N2 134.5(2)
N16 Cu3 S5 116.10(17)
N2 Cu3 S5 86.14(17)
N16 Cu3 S6 85.98(16)
N2 Cu3 S6 124.06(16)
S5 Cu3 S6 111.43(8)
N12 Cu2 N13 131.0(2)
N12 Cu2 S6 129.47(17)
N13 Cu2 S6 85.54(17)
N12 Cu2 S7 86.14(17)
N13 Cu2 S7 117.27(17)
S6 Cu2 S7 108.59(7)
N5 Cu4 N4 127.4(2)
N5 Cu4 S5 124.69(18)
N4 Cu4 S5 84.79(18)
N5 Cu4 S8 85.24(17)
N4 Cu4 S8 130.49(17)
S5 Cu4 S8 107.32(7)
C27 S5 Cu4 94.7(2)
C27 S5 Cu3 93.1(2)
Cu4 S5 Cu3 159.68(9)
C38 S6 Cu2 92.7(2)
C38 S6 Cu3 93.4(2)
Cu2 S6 Cu3 161.31(9)
C1 S7 Cu1 94.2(2)
C1 S7 Cu2 92.1(2)
Cu1 S7 Cu2 157.85(10)
C52 S8 Cu1 92.9(2)
C52 S8 Cu4 93.2(2)
Cu1 S8 Cu4 162.01(9)
N10 C1 N11 112.3(5)
N10 C1 S7 123.3(5)
N11 C1 S7 124.4(5)
C20 C18 C19 121.3(6)
C20 C18 N5 117.2(6)
C19 C18 N5 121.5(7)
N1 C27 N3 112.7(6)
N1 C27 S5 124.8(5)
N3 C27 S5 122.5(5)
C3 C2 C6 120.1(6)
C3 C2 N12 121.7(6)
C6 C2 N12 118.2(6)
C17 C13 C14 120.4(7)
C17 C13 N8 117.9(6)
C14 C13 N8 121.6(6)
C11 C12 C7 120.0(7)
C11 C12 H12 120.0
C7 C12 H12 120.0
C2 C3 C4 119.1(7)
C2 C3 H3 120.5
C4 C3 H3 120.5
C15 C14 C13 118.9(7)
C15 C14 H14 120.6
C13 C14 H14 120.6
C53 C5 C4 119.3(7)
C53 C5 H5 120.4
C4 C5 H5 120.4
C29 C28 C33 119.6(7)
C29 C28 N2 117.6(6)
C33 C28 N2 122.7(7)
C23 C22 C26 120.4(7)
C23 C22 N4 117.4(7)
C26 C22 N4 122.3(7)
C18 C20 C21 119.8(7)
C18 C20 H20 120.1
C21 C20 H20 120.1
C8 C7 C12 119.3(7)
C8 C7 N9 118.3(6)
C12 C7 N9 122.3(6)
C28 C29 C30 120.1(7)
C28 C29 H29 119.9
C30 C29 H29 119.9
C13 C17 C48 119.6(7)
C13 C17 H17 120.2
C48 C17 H17 120.2
C31 C30 C29 120.1(8)
C31 C30 H30 119.9
C29 C30 H30 119.9
C22 C23 C24 119.1(8)
C22 C23 H23 120.5
C24 C23 H23 120.5
C33 C32 C31 120.2(8)
C33 C32 H32 119.9
C31 C32 H32 119.9
C8 C9 C10 121.8(8)
C8 C9 H9 119.1
C10 C9 H9 119.1
C32 C33 C28 119.4(8)
C32 C33 H33 120.3
C28 C33 H33 120.3
C25 C24 C23 121.0(9)
C25 C24 H24 119.5
C23 C24 H24 119.5
C48 C16 C15 120.6(8)
C48 C16 H16 119.7
C15 C16 H16 119.7
C53 C6 C2 119.8(7)
C53 C6 H6 120.1
C2 C6 H6 120.1
C12 C11 C10 120.5(8)
C12 C11 H11 119.8
C10 C11 H11 119.8
C50 C21 C20 119.7(8)
C50 C21 H21 120.2
C20 C21 H21 120.2
C18 C19 C49 117.9(8)
C18 C19 H19 121.0
C49 C19 H19 121.0
C51 C26 C22 119.5(9)
C51 C26 H26 120.2
C22 C26 H26 120.2
C16 C15 C14 120.2(8)
C16 C15 H15 119.9
C14 C15 H15 119.9
C5 C4 C3 120.8(6)
C5 C4 H4 119.6
C3 C4 H4 119.6
C9 C8 C7 120.0(7)
C9 C8 H8 120.0
C7 C8 H8 120.0
C30 C31 C32 120.6(8)
C30 C31 H31 119.7
C32 C31 H31 119.7
C24 C25 C51 120.0(8)
C24 C25 H25 120.0
C51 C25 H25 120.0
C9 C10 C11 118.3(8)
C9 C10 H10 120.9
C11 C10 H10 120.9
N10 N9 C7 112.7(5)
N10 N9 Cu1 120.8(4)
C7 N9 Cu1 126.4(4)
N15 N16 C39 114.1(5)
N15 N16 Cu3 121.2(4)
C39 N16 Cu3 124.1(4)
N11 N12 C2 113.4(5)
N11 N12 Cu2 120.8(4)
C2 N12 Cu2 125.7(4)
N14 N13 C34 114.1(5)
N14 N13 Cu2 120.6(4)
C34 N13 Cu2 125.2(4)
N5 N6 C52 115.6(5)
N6 N5 C18 112.7(5)
N6 N5 Cu4 121.8(4)
C18 N5 Cu4 125.4(5)
N1 N2 C28 114.9(5)
N1 N2 Cu3 121.1(4)
C28 N2 Cu3 123.9(4)
N16 N15 C38 115.9(5)
N8 N7 C52 115.6(5)
N13 N14 C38 115.9(5)
N9 N10 C1 115.8(5)
N4 N3 C27 115.0(6)
N12 N11 C1 115.9(5)
N7 N8 C13 112.5(5)
N7 N8 Cu1 121.2(4)
C13 N8 Cu1 126.3(4)
N2 N1 C27 114.4(5)
N3 N4 C22 113.3(5)
N3 N4 Cu4 121.2(4)
C22 N4 Cu4 125.4(5)
N14 C38 N15 113.5(5)
N14 C38 S6 123.4(5)
N15 C38 S6 123.1(5)
C44 C39 C40 119.9(6)
C44 C39 N16 122.8(6)
C40 C39 N16 117.3(6)
C37 C34 C35 118.6(7)
C37 C34 N13 122.9(6)
C35 C34 N13 118.4(6)
C39 C44 C43 119.7(7)
C39 C44 H44 120.1
C43 C44 H44 120.1
C36 C35 C34 119.9(7)
C36 C35 H35 120.1
C34 C35 H35 120.1
C42 C43 C44 120.1(7)
C42 C43 H43 119.9
C44 C43 H43 119.9
C41 C40 C39 119.5(7)
C41 C40 H40 120.2
C39 C40 H40 120.2
C41 C42 C43 120.5(7)
C41 C42 H42 119.7
C43 C42 H42 119.7
C42 C41 C40 120.1(7)
C42 C41 H41 119.9
C40 C41 H41 119.9
C47 C36 C35 121.6(7)
C47 C36 H36 119.2
C35 C36 H36 119.2
C46 C37 C34 120.6(8)
C46 C37 H37 119.7
C34 C37 H37 119.7
Cl1 C45 Cl2 113.9(9)
Cl1 C45 H45A 108.8
Cl2 C45 H45A 108.8
Cl1 C45 H45B 108.8
Cl2 C45 H45B 108.8
H45A C45 H45B 107.7
C16 C48 C17 120.2(7)
C16 C48 H48 119.9
C17 C48 H48 119.9
C36 C47 C46 119.1(8)
C36 C47 H47 120.4
C46 C47 H47 120.4
C21 C50 C49 120.7(7)
C21 C50 H50 119.7
C49 C50 H50 119.7
C26 C51 C25 119.9(9)
C26 C51 H51 120.1
C25 C51 H51 120.1
C37 C46 C47 120.0(8)
C37 C46 H46 120.0
C47 C46 H46 120.0
C50 C49 C19 120.6(8)
C50 C49 H49 119.7
C19 C49 H49 119.7
N7 C52 N6 112.3(6)
N7 C52 S8 124.2(5)
N6 C52 S8 123.5(5)
C6 C53 C5 120.9(7)
C6 C53 H53 119.5
C5 C53 H53 119.5
C56 O1 C57 116.8(12)
O1 C57 C58 106.5(12)
O1 C57 H57A 110.4
C58 C57 H57A 110.4
O1 C57 H57B 110.4
C58 C57 H57B 110.4
H57A C57 H57B 108.6
C57 C58 H58A 109.5
C57 C58 H58B 109.5
H58A C58 H58B 109.5
C57 C58 H58C 109.5
H58A C58 H58C 109.5
H58B C58 H58C 109.5
O1 C56 C55 109.1(13)
O1 C56 H56A 109.9
C55 C56 H56A 109.9
O1 C56 H56B 109.9
C55 C56 H56B 109.9
H56A C56 H56B 108.3
C56 C55 H55A 109.5
C56 C55 H55B 109.5
H55A C55 H55B 109.5
C56 C55 H55C 109.5
H55A C55 H55C 109.5
H55B C55 H55C 109.5

loop_
_geom_bond_atom_site_label_1
_geom_bond_atom_site_label_2
_geom_bond_distance
Cu1 N8 1.964(6)
Cu1 N9 1.985(5)
Cu1 S7 2.2740(19)
Cu1 S8 2.2967(18)
Cu3 N16 1.952(5)
Cu3 N2 1.956(5)
Cu3 S5 2.2573(19)
Cu3 S6 2.2679(18)
Cu2 N12 1.958(5)
Cu2 N13 1.960(5)
Cu2 S6 2.2648(18)
Cu2 S7 2.2873(19)
Cu4 N5 1.957(5)
Cu4 N4 1.977(5)
Cu4 S5 2.252(2)
Cu4 S8 2.2973(18)
S5 C27 1.726(6)
S6 C38 1.746(6)
S7 C1 1.723(6)
S8 C52 1.735(6)
C1 N10 1.351(8)
C1 N11 1.359(9)
C18 C20 1.371(10)
C18 C19 1.377(10)
C18 N5 1.438(8)
C27 N1 1.349(9)
C27 N3 1.355(8)
C2 C3 1.384(8)
C2 C6 1.388(10)
C2 N12 1.425(8)
C13 C17 1.377(10)
C13 C14 1.414(10)
C13 N8 1.417(9)
C12 C11 1.368(11)
C12 C7 1.397(10)
C12 H12 0.9500
C3 C4 1.387(10)
C3 H3 0.9500
C14 C15 1.394(12)
C14 H14 0.9500
C5 C53 1.375(11)
C5 C4 1.379(11)
C5 H5 0.9500
C28 C29 1.379(10)
C28 C33 1.400(11)
C28 N2 1.419(8)
C22 C23 1.389(11)
C22 C26 1.402(11)
C22 N4 1.407(9)
C20 C21 1.403(10)
C20 H20 0.9500
C7 C8 1.391(10)
C7 N9 1.410(9)
C29 C30 1.391(11)
C29 H29 0.9500
C17 C48 1.405(11)
C17 H17 0.9500
C30 C31 1.354(12)
C30 H30 0.9500
C23 C24 1.392(11)
C23 H23 0.9500
C32 C33 1.377(12)
C32 C31 1.387(13)
C32 H32 0.9500
C9 C8 1.357(12)
C9 C10 1.379(12)
C9 H9 0.9500
C33 H33 0.9500
C24 C25 1.372(14)
C24 H24 0.9500
C16 C48 1.372(12)
C16 C15 1.390(12)
C16 H16 0.9500
C6 C53 1.370(11)
C6 H6 0.9500
C11 C10 1.406(12)
C11 H11 0.9500
C21 C50 1.352(12)
C21 H21 0.9500
C19 C49 1.405(11)
C19 H19 0.9500
C26 C51 1.388(12)
C26 H26 0.9500
C15 H15 0.9500
C4 H4 0.9500
C8 H8 0.9500
C31 H31 0.9500
C25 C51 1.395(15)
C25 H25 0.9500
C10 H10 0.9500
N9 N10 1.304(8)
N16 N15 1.305(8)
N16 C39 1.412(8)
N12 N11 1.281(8)
N13 N14 1.297(7)
N13 C34 1.423(8)
N6 N5 1.306(8)
N6 C52 1.353(8)
N2 N1 1.314(7)
N15 C38 1.350(8)
N7 N8 1.313(7)
N7 C52 1.340(9)
N14 C38 1.333(8)
N3 N4 1.312(8)
C39 C44 1.365(10)
C39 C40 1.404(10)
C34 C37 1.381(10)
C34 C35 1.391(10)
C44 C43 1.404(10)
C44 H44 0.9500
C35 C36 1.370(11)
C35 H35 0.9500
C43 C42 1.376(12)
C43 H43 0.9500
C40 C41 1.396(10)
C40 H40 0.9500
C42 C41 1.361(11)
C42 H42 0.9500
C41 H41 0.9500
C36 C47 1.355(12)
C36 H36 0.9500
C37 C46 1.377(12)
C37 H37 0.9500
Cl2 C45 1.762(13)
Cl1 C45 1.699(13)
C45 H45A 0.9900
C45 H45B 0.9900
C48 H48 0.9500
C47 C46 1.386(12)
C47 H47 0.9500
C50 C49 1.379(13)
C50 H50 0.9500
C51 H51 0.9500
C46 H46 0.9500
C49 H49 0.9500
C53 H53 0.9500
O1 C56 1.411(15)
O1 C57 1.440(16)
C57 C58 1.50(2)
C57 H57A 0.9900
C57 H57B 0.9900
C58 H58A 0.9800
C58 H58B 0.9800
C58 H58C 0.9800
C56 C55 1.49(2)
C56 H56A 0.9900
C56 H56B 0.9900
C55 H55A 0.9800
C55 H55B 0.9800
C55 H55C 0.9800
